data_7015023
loop_
_publ_author_name
'Hancock, Stuart L.'
'Mahon, Mary F.'
'Jones, Matthew D.'

_publ_section_title
;
 Crystallographic characterisation of Ti(iv) piperazine complexes and
 their exploitation for the ring opening polymerisation of rac-lactide.
;
_journal_issue 9
_journal_name_full 'Dalton transactions (Cambridge, England : 2003)'
_journal_page_first 2033
_journal_page_last 2037
_journal_paper_doi 10.1039/c0dt01542c
_journal_volume 40
_journal_year 2011
_chemical_formula_sum 'C52 H96 N2 O8 Ti2'
_chemical_formula_weight 973.11
_chemical_name_systematic
;
?
;
_space_group_IT_number 2
_symmetry_cell_setting triclinic
_symmetry_space_group_name_Hall '-P 1'
_symmetry_space_group_name_H-M 'P -1'
_atom_sites_solution_hydrogens geom
_atom_sites_solution_primary direct
_atom_sites_solution_secondary difmap
_audit_creation_method SHELXL-97
_cell_angle_alpha 79.5090(10)
_cell_angle_beta 84.6760(10)
_cell_angle_gamma 87.7970(10)
_cell_formula_units_Z 1
_cell_length_a 9.4410(3)
_cell_length_b 10.0110(3)
_cell_length_c 15.1580(5)
_cell_measurement_reflns_used 16969
_cell_measurement_temperature 150(2)
_cell_measurement_theta_max 27.48
_cell_measurement_theta_min 3.51
_cell_volume 1402.28(8)
_computing_cell_refinement 'HKL Scalepack (Otwinski & Minor, 1997)'
_computing_data_collection 'Collect (Nonius BV, 1997-2000)'
_computing_data_reduction 'HKL Denzo & Scalepack (Otwinski & Minor 1997)'
_computing_molecular_graphics 'Ortep-3 for Windows (Farrugia, 1997)'
_computing_publication_material 'WinGX publication routines (Farrugia, 1999)'
_computing_structure_refinement 'SHELXL-97 (Sheldrick, 1997)'
_computing_structure_solution
;
SIR97- Altomare A., Burla M.C., Camalli M., Cascarano G.L., Giacovazzo C. ,
Guagliardi A., Moliterni A.G.G., Polidori G.,Spagna R.
(1999) J. Appl. Cryst. 32, 115-119.
;
_diffrn_ambient_temperature 150(2)
_diffrn_measured_fraction_theta_full 0.992
_diffrn_measured_fraction_theta_max 0.992
_diffrn_measurement_device_type 'nonius kappa ccd'
_diffrn_measurement_method ccd
_diffrn_radiation_monochromator graphite
_diffrn_radiation_source 'fine-focus sealed tube'
_diffrn_radiation_type MoK\a
_diffrn_radiation_wavelength 0.71073
_diffrn_reflns_av_R_equivalents 0.0458
_diffrn_reflns_av_sigmaI/netI 0.0491
_diffrn_reflns_limit_h_max 12
_diffrn_reflns_limit_h_min -12
_diffrn_reflns_limit_k_max 12
_diffrn_reflns_limit_k_min -12
_diffrn_reflns_limit_l_max 19
_diffrn_reflns_limit_l_min -18
_diffrn_reflns_number 19702
_diffrn_reflns_theta_full 27.53
_diffrn_reflns_theta_max 27.53
_diffrn_reflns_theta_min 3.72
_exptl_absorpt_coefficient_mu 0.334
_exptl_absorpt_correction_T_max 0.9517
_exptl_absorpt_correction_T_min 0.9363
_exptl_absorpt_correction_type multi-scan
_exptl_absorpt_process_details 'Sortav (Blessing 1995)'
_exptl_crystal_colour yellow
_exptl_crystal_density_diffrn 1.152
_exptl_crystal_density_method 'not measured'
_exptl_crystal_description block
_exptl_crystal_F_000 530
_exptl_crystal_size_max 0.20
_exptl_crystal_size_mid 0.20
_exptl_crystal_size_min 0.15
_refine_diff_density_max 1.352
_refine_diff_density_min -0.653
_refine_diff_density_rms 0.072
_refine_ls_extinction_method none
_refine_ls_goodness_of_fit_ref 1.025
_refine_ls_hydrogen_treatment constr
_refine_ls_matrix_type full
_refine_ls_number_parameters 350
_refine_ls_number_reflns 6423
_refine_ls_number_restraints 86
_refine_ls_restrained_S_all 1.077
_refine_ls_R_factor_all 0.0796
_refine_ls_R_factor_gt 0.0599
_refine_ls_shift/su_max 0.000
_refine_ls_shift/su_mean 0.000
_refine_ls_structure_factor_coef Fsqd
_refine_ls_weighting_details 'calc w=1/[\s^2^(Fo^2^)+(0.0821P)^2^+1.4868P] where P=(Fo^2^+2Fc^2^)/3'
_refine_ls_weighting_scheme calc
_refine_ls_wR_factor_gt 0.1525
_refine_ls_wR_factor_ref 0.1701
_reflns_number_gt 5071
_reflns_number_total 6423
_reflns_threshold_expression >2sigma(I)
_cod_data_source_file C0DT01542C.TXT
_cod_data_source_block Ti2(4)(OiPr)6
_cod_original_sg_symbol_H-M P-1
_cod_database_code 7015023

loop_
_symmetry_equiv_pos_as_xyz
'x, y, z'
'-x, -y, -z'

loop_
_atom_site_label
_atom_site_type_symbol
_atom_site_fract_x
_atom_site_fract_y
_atom_site_fract_z
_atom_site_U_iso_or_equiv
_atom_site_adp_type
_atom_site_occupancy
_atom_site_symmetry_multiplicity
_atom_site_calc_flag
_atom_site_refinement_flags
_atom_site_disorder_assembly
_atom_site_disorder_group
Ti1 Ti 0.24189(5) 0.15474(4) 0.15444(3) 0.02616(15) Uani 1 1 d . A .
O1 O 0.0868(2) 0.2192(2) 0.21059(15) 0.0400(5) Uani 1 1 d . . .
N1 N 0.4333(2) 0.04371(19) 0.08499(13) 0.0224(4) Uani 1 1 d . . .
C1 C -0.0309(7) 0.2120(8) 0.2765(5) 0.0602(17) Uani 0.60 1 d PU A 1
H1 H -0.0053 0.1499 0.3325 0.072 Uiso 0.60 1 calc PR A 1
O2 O 0.3698(2) 0.28258(19) 0.15684(14) 0.0361(5) Uani 1 1 d . . .
C2 C -0.0600(13) 0.3516(11) 0.2969(7) 0.091(3) Uani 0.60 1 d PU A 1
H2A H 0.0251 0.3841 0.3181 0.136 Uiso 0.60 1 calc PR A 1
H2B H -0.1391 0.3490 0.3438 0.136 Uiso 0.60 1 calc PR A 1
H2C H -0.0850 0.4131 0.2423 0.136 Uiso 0.60 1 calc PR A 1
O3 O 0.1740(2) 0.1667(2) 0.04368(13) 0.0342(4) Uani 1 1 d . . .
C3 C -0.1524(8) 0.1455(9) 0.2350(6) 0.0631(19) Uani 0.60 1 d PU A 1
H3A H -0.1555 0.1872 0.1715 0.095 Uiso 0.60 1 calc PR A 1
H3B H -0.2443 0.1603 0.2680 0.095 Uiso 0.60 1 calc PR A 1
H3C H -0.1328 0.0477 0.2398 0.095 Uiso 0.60 1 calc PR A 1
O4 O 0.25174(19) -0.00952(18) 0.23695(12) 0.0296(4) Uani 1 1 d . . .
C4 C 0.3916(3) 0.4086(3) 0.1837(2) 0.0373(6) Uani 1 1 d . A .
H4 H 0.3783 0.3949 0.2510 0.045 Uiso 1 1 calc R . .
C5 C 0.5419(5) 0.4495(5) 0.1543(4) 0.0789(15) Uani 1 1 d . . .
H5A H 0.6072 0.3793 0.1823 0.118 Uiso 1 1 calc R A .
H5B H 0.5590 0.5359 0.1727 0.118 Uiso 1 1 calc R . .
H5C H 0.5578 0.4599 0.0886 0.118 Uiso 1 1 calc R . .
C6 C 0.2885(5) 0.5158(4) 0.1468(4) 0.0747(13) Uani 1 1 d . . .
H6A H 0.3028 0.5334 0.0809 0.112 Uiso 1 1 calc R A .
H6B H 0.3037 0.5994 0.1694 0.112 Uiso 1 1 calc R . .
H6C H 0.1913 0.4853 0.1659 0.112 Uiso 1 1 calc R . .
C7 C 0.0681(3) 0.2561(3) 0.0020(2) 0.0512(9) Uani 1 1 d D A .
H7 H -0.0064 0.2782 0.0488 0.061 Uiso 1 1 calc R B 1
C8 C 0.0043(11) 0.1795(9) -0.0590(7) 0.075(2) Uani 0.50 1 d PDU A 1
H8A H -0.0225 0.0893 -0.0259 0.113 Uiso 0.50 1 calc PR A 1
H8B H 0.0737 0.1698 -0.1098 0.113 Uiso 0.50 1 calc PR A 1
H8C H -0.0805 0.2288 -0.0816 0.113 Uiso 0.50 1 calc PR A 1
C9 C 0.1262(14) 0.3815(8) -0.0518(7) 0.070(3) Uani 0.50 1 d PDU A 1
H9A H 0.1952 0.3594 -0.0997 0.105 Uiso 0.50 1 calc PR A 1
H9B H 0.1734 0.4310 -0.0131 0.105 Uiso 0.50 1 calc PR A 1
H9C H 0.0488 0.4383 -0.0786 0.105 Uiso 0.50 1 calc PR A 1
C10 C 0.5345(3) 0.0016(3) 0.15567(17) 0.0255(5) Uani 1 1 d . A .
H10A H 0.5522 0.0810 0.1834 0.031 Uiso 1 1 calc R . .
H10B H 0.6263 -0.0266 0.1267 0.031 Uiso 1 1 calc R . .
C11 C 0.4819(3) -0.1130(3) 0.22876(16) 0.0259(5) Uani 1 1 d . . .
C12 C 0.3403(3) -0.1142(2) 0.26617(16) 0.0256(5) Uani 1 1 d . A .
C13 C 0.2905(3) -0.2239(3) 0.33339(17) 0.0288(5) Uani 1 1 d . . .
C14 C 0.3898(3) -0.3252(3) 0.36278(18) 0.0345(6) Uani 1 1 d . A .
H14 H 0.3585 -0.3993 0.4081 0.041 Uiso 1 1 calc R . .
C15 C 0.5318(3) -0.3236(3) 0.3294(2) 0.0372(6) Uani 1 1 d . . .
C16 C 0.5759(3) -0.2174(3) 0.26094(18) 0.0323(6) Uani 1 1 d . A .
H16 H 0.6719 -0.2159 0.2357 0.039 Uiso 1 1 calc R . .
C17 C 0.1350(3) -0.2295(3) 0.3733(2) 0.0367(6) Uani 1 1 d . A .
C18 C 0.1043(4) -0.1109(3) 0.4246(2) 0.0497(8) Uani 1 1 d . . .
H18A H 0.1662 -0.1199 0.4739 0.075 Uiso 1 1 calc R A .
H18B H 0.0045 -0.1125 0.4492 0.075 Uiso 1 1 calc R . .
H18C H 0.1225 -0.0247 0.3833 0.075 Uiso 1 1 calc R . .
C19 C 0.1041(4) -0.3617(3) 0.4407(3) 0.0536(9) Uani 1 1 d . . .
H19A H 0.1263 -0.4397 0.4106 0.080 Uiso 1 1 calc R A .
H19B H 0.0034 -0.3626 0.4631 0.080 Uiso 1 1 calc R . .
H19C H 0.1630 -0.3672 0.4912 0.080 Uiso 1 1 calc R . .
C20 C 0.0342(3) -0.2229(4) 0.2986(3) 0.0493(8) Uani 1 1 d . . .
H20A H 0.0514 -0.1400 0.2539 0.074 Uiso 1 1 calc R A .
H20B H -0.0646 -0.2221 0.3248 0.074 Uiso 1 1 calc R . .
H20C H 0.0516 -0.3024 0.2695 0.074 Uiso 1 1 calc R . .
C21 C 0.6359(4) -0.4351(4) 0.3655(3) 0.0577(10) Uani 1 1 d . A .
H21A H 0.7280 -0.4217 0.3299 0.087 Uiso 1 1 calc R . .
H21B H 0.5991 -0.5237 0.3612 0.087 Uiso 1 1 calc R . .
H21C H 0.6479 -0.4319 0.4286 0.087 Uiso 1 1 calc R . .
C22 C 0.3821(2) -0.0724(2) 0.04839(16) 0.0232(5) Uani 1 1 d . A .
H22A H 0.3034 -0.0396 0.0106 0.028 Uiso 1 1 calc R . .
H22B H 0.3435 -0.1416 0.0993 0.028 Uiso 1 1 calc R . .
C23 C 0.4968(3) -0.1397(2) -0.00779(16) 0.0237(5) Uani 1 1 d . . .
H23A H 0.5703 -0.1819 0.0317 0.028 Uiso 1 1 calc R A .
H23B H 0.4534 -0.2131 -0.0313 0.028 Uiso 1 1 calc R . .
C24 C 0.5048(7) 0.0352(5) 0.4569(4) 0.108(2) Uani 1 1 d DU . .
H24A H 0.4510 -0.0180 0.4227 0.130 Uiso 1 1 calc R . .
H24B H 0.6059 0.0270 0.4343 0.130 Uiso 1 1 calc R . .
C25 C 0.4642(6) 0.1750(5) 0.4267(4) 0.1032(18) Uani 1 1 d DU . .
H25A H 0.4936 0.1951 0.3613 0.124 Uiso 1 1 calc R . .
H25B H 0.5252 0.2298 0.4554 0.124 Uiso 1 1 calc R . .
C26 C 0.3220(5) 0.2310(6) 0.4376(4) 0.0955(17) Uani 1 1 d DU . .
H26A H 0.2639 0.2030 0.3940 0.143 Uiso 1 1 calc R . .
H26B H 0.3254 0.3304 0.4273 0.143 Uiso 1 1 calc R . .
H26C H 0.2799 0.1975 0.4988 0.143 Uiso 1 1 calc R . .
C1' C -0.0551(9) 0.2665(9) 0.2353(6) 0.0438(18) Uani 0.40 1 d PDU A 2
H1' H -0.0973 0.3363 0.1885 0.053 Uiso 0.40 1 calc PR A 2
C2' C -0.1501(16) 0.1466(14) 0.2756(10) 0.080(4) Uani 0.40 1 d PDU A 2
H2'1 H -0.0993 0.0827 0.3194 0.120 Uiso 0.40 1 calc PR A 2
H2'2 H -0.1745 0.1004 0.2275 0.120 Uiso 0.40 1 calc PR A 2
H2'3 H -0.2374 0.1796 0.3057 0.120 Uiso 0.40 1 calc PR A 2
C3' C -0.0503(19) 0.3080(16) 0.3273(7) 0.082(4) Uani 0.40 1 d PDU A 2
H3'1 H -0.1474 0.3245 0.3526 0.123 Uiso 0.40 1 calc PR A 2
H3'2 H 0.0043 0.3912 0.3203 0.123 Uiso 0.40 1 calc PR A 2
H3'3 H -0.0048 0.2350 0.3680 0.123 Uiso 0.40 1 calc PR A 2
C8' C -0.0630(7) 0.1896(8) -0.0044(7) 0.062(2) Uani 0.50 1 d PDU A 2
H8'1 H -0.0497 0.1369 -0.0531 0.093 Uiso 0.50 1 calc PR A 2
H8'2 H -0.1388 0.2582 -0.0170 0.093 Uiso 0.50 1 calc PR A 2
H8'3 H -0.0892 0.1288 0.0527 0.093 Uiso 0.50 1 calc PR A 2
C9' C 0.1333(11) 0.3489(10) -0.0770(6) 0.058(3) Uani 0.50 1 d PDU A 2
H9'1 H 0.1663 0.2970 -0.1242 0.087 Uiso 0.50 1 calc PR A 2
H9'2 H 0.2143 0.3934 -0.0595 0.087 Uiso 0.50 1 calc PR A 2
H9'3 H 0.0628 0.4179 -0.0998 0.087 Uiso 0.50 1 calc PR A 2

loop_
_atom_site_aniso_label
_atom_site_aniso_U_11
_atom_site_aniso_U_22
_atom_site_aniso_U_33
_atom_site_aniso_U_23
_atom_site_aniso_U_13
_atom_site_aniso_U_12
Ti1 0.0253(2) 0.0221(2) 0.0296(3) -0.00327(17) 0.00143(17) 0.00171(16)
O1 0.0348(10) 0.0366(11) 0.0454(12) -0.0069(9) 0.0089(9) 0.0068(8)
N1 0.0221(9) 0.0218(9) 0.0223(10) -0.0009(8) -0.0012(8) -0.0027(7)
C1 0.051(3) 0.066(3) 0.054(3) 0.000(3) 0.018(3) 0.020(3)
O2 0.0364(10) 0.0251(9) 0.0478(12) -0.0113(8) 0.0014(9) -0.0032(8)
C2 0.103(5) 0.095(5) 0.074(4) -0.034(4) 0.011(4) 0.037(4)
O3 0.0281(9) 0.0376(10) 0.0348(10) -0.0018(8) -0.0054(8) 0.0073(8)
C3 0.035(3) 0.079(4) 0.071(4) -0.007(3) 0.007(3) -0.008(3)
O4 0.0281(9) 0.0274(9) 0.0296(9) 0.0006(7) 0.0049(7) 0.0017(7)
C4 0.0489(17) 0.0260(13) 0.0384(15) -0.0097(11) -0.0033(12) -0.0012(11)
C5 0.056(2) 0.063(3) 0.131(4) -0.051(3) -0.001(2) -0.0168(19)
C6 0.079(3) 0.0315(17) 0.117(4) -0.015(2) -0.025(3) 0.0105(18)
C7 0.0320(15) 0.062(2) 0.0509(19) 0.0118(16) -0.0076(13) 0.0121(14)
C8 0.072(4) 0.063(4) 0.091(5) 0.004(4) -0.039(4) -0.006(3)
C9 0.081(5) 0.050(4) 0.082(5) -0.010(4) -0.027(4) -0.001(4)
C10 0.0235(11) 0.0275(12) 0.0247(12) -0.0023(9) -0.0027(9) -0.0010(9)
C11 0.0289(12) 0.0273(12) 0.0214(12) -0.0032(9) -0.0029(9) -0.0015(9)
C12 0.0293(12) 0.0247(11) 0.0226(12) -0.0040(9) -0.0014(9) -0.0010(9)
C13 0.0347(13) 0.0283(12) 0.0227(12) -0.0035(10) -0.0008(10) -0.0037(10)
C14 0.0450(16) 0.0295(13) 0.0267(13) 0.0016(10) -0.0038(11) -0.0019(11)
C15 0.0414(15) 0.0334(14) 0.0346(15) 0.0017(11) -0.0092(12) 0.0051(12)
C16 0.0305(13) 0.0361(14) 0.0292(13) -0.0030(11) -0.0038(10) 0.0027(11)
C17 0.0381(15) 0.0317(14) 0.0359(15) 0.0015(11) 0.0067(12) -0.0066(11)
C18 0.0536(19) 0.0437(17) 0.0473(19) -0.0080(14) 0.0202(15) -0.0034(14)
C19 0.054(2) 0.0407(17) 0.056(2) 0.0106(15) 0.0163(16) -0.0079(14)
C20 0.0373(16) 0.0491(18) 0.058(2) 0.0008(15) -0.0050(14) -0.0119(14)
C21 0.054(2) 0.051(2) 0.057(2) 0.0181(17) -0.0078(17) 0.0137(16)
C22 0.0232(11) 0.0200(10) 0.0258(12) -0.0021(9) -0.0013(9) -0.0042(8)
C23 0.0243(11) 0.0199(10) 0.0256(12) -0.0012(9) 0.0008(9) -0.0039(9)
C24 0.123(4) 0.097(3) 0.106(4) -0.002(3) -0.037(3) -0.034(3)
C25 0.133(4) 0.086(3) 0.083(3) -0.001(3) -0.006(3) 0.023(3)
C26 0.095(3) 0.098(3) 0.088(3) -0.002(3) -0.001(3) -0.020(3)
C1' 0.041(3) 0.044(3) 0.041(4) 0.000(3) 0.001(3) 0.015(3)
C2' 0.063(5) 0.097(6) 0.074(6) -0.002(5) 0.002(4) 0.001(4)
C3' 0.090(6) 0.081(6) 0.071(6) -0.015(4) 0.010(4) 0.014(4)
C8' 0.042(3) 0.063(4) 0.078(4) 0.007(3) -0.023(3) -0.007(3)
C9' 0.052(4) 0.061(4) 0.052(4) 0.013(3) -0.001(3) 0.006(3)

loop_
_atom_type_symbol
_atom_type_description
_atom_type_scat_dispersion_real
_atom_type_scat_dispersion_imag
_atom_type_scat_source
C C 0.0033 0.0016 'International Tables Vol C Tables 4.2.6.8 and 6.1.1.4'
H H 0.0000 0.0000 'International Tables Vol C Tables 4.2.6.8 and 6.1.1.4'
O O 0.0106 0.0060 'International Tables Vol C Tables 4.2.6.8 and 6.1.1.4'
N N 0.0061 0.0033 'International Tables Vol C Tables 4.2.6.8 and 6.1.1.4'
Ti Ti 0.2776 0.4457 'International Tables Vol C Tables 4.2.6.8 and 6.1.1.4'

loop_
_geom_angle_atom_site_label_1
_geom_angle_atom_site_label_2
_geom_angle_atom_site_label_3
_geom_angle
_geom_angle_site_symmetry_1
_geom_angle_site_symmetry_3
_geom_angle_publ_flag
O1 Ti1 O2 101.85(10) . . ?
O1 Ti1 O3 97.69(10) . . ?
O2 Ti1 O3 112.96(10) . . ?
O1 Ti1 O4 95.28(9) . . ?
O2 Ti1 O4 118.15(9) . . ?
O3 Ti1 O4 122.91(9) . . ?
O1 Ti1 N1 173.01(8) . . ?
O2 Ti1 N1 84.67(8) . . ?
O3 Ti1 N1 81.86(8) . . ?
O4 Ti1 N1 79.27(7) . . ?
C1 O1 C1' 32.3(4) . . ?
C1 O1 Ti1 154.8(3) . . ?
C1' O1 Ti1 165.1(4) . . ?
C22 N1 C23 107.41(18) . 2_655 ?
C22 N1 C10 113.34(18) . . ?
C23 N1 C10 110.05(18) 2_655 . ?
C22 N1 Ti1 110.61(13) . . ?
C23 N1 Ti1 109.78(14) 2_655 . ?
C10 N1 Ti1 105.64(14) . . ?
O1 C1 C2 107.7(7) . . ?
O1 C1 C3 104.8(6) . . ?
C2 C1 C3 117.2(8) . . ?
O1 C1 H1 109.0 . . ?
C2 C1 H1 109.0 . . ?
C3 C1 H1 109.0 . . ?
C4 O2 Ti1 144.97(18) . . ?
C7 O3 Ti1 130.1(2) . . ?
C12 O4 Ti1 142.93(16) . . ?
O2 C4 C6 111.9(3) . . ?
O2 C4 C5 108.4(3) . . ?
C6 C4 C5 111.3(3) . . ?
O2 C4 H4 108.4 . . ?
C6 C4 H4 108.4 . . ?
C5 C4 H4 108.4 . . ?
C4 C5 H5A 109.5 . . ?
C4 C5 H5B 109.5 . . ?
H5A C5 H5B 109.5 . . ?
C4 C5 H5C 109.5 . . ?
H5A C5 H5C 109.5 . . ?
H5B C5 H5C 109.5 . . ?
C4 C6 H6A 109.5 . . ?
C4 C6 H6B 109.5 . . ?
H6A C6 H6B 109.5 . . ?
C4 C6 H6C 109.5 . . ?
H6A C6 H6C 109.5 . . ?
H6B C6 H6C 109.5 . . ?
O3 C7 C8' 113.6(4) . . ?
O3 C7 C9 113.3(6) . . ?
C8' C7 C9 129.5(7) . . ?
O3 C7 C9' 110.2(5) . . ?
C8' C7 C9' 119.9(6) . . ?
C9 C7 C9' 21.4(6) . . ?
O3 C7 C8 105.5(4) . . ?
C8' C7 C8 40.5(5) . . ?
C9 C7 C8 108.4(7) . . ?
C9' C7 C8 89.7(7) . . ?
O3 C7 H7 109.8 . . ?
C8' C7 H7 69.9 . . ?
C9 C7 H7 109.8 . . ?
C9' C7 H7 127.9 . . ?
C8 C7 H7 109.8 . . ?
C7 C8 H8A 109.5 . . ?
C7 C8 H8B 109.5 . . ?
C7 C8 H8C 109.5 . . ?
C7 C9 H9A 109.5 . . ?
C7 C9 H9B 109.5 . . ?
C7 C9 H9C 109.5 . . ?
N1 C10 C11 113.6(2) . . ?
N1 C10 H10A 108.8 . . ?
C11 C10 H10A 108.8 . . ?
N1 C10 H10B 108.8 . . ?
C11 C10 H10B 108.8 . . ?
H10A C10 H10B 107.7 . . ?
C16 C11 C12 119.7(2) . . ?
C16 C11 C10 119.5(2) . . ?
C12 C11 C10 120.8(2) . . ?
O4 C12 C11 119.1(2) . . ?
O4 C12 C13 120.4(2) . . ?
C11 C12 C13 120.5(2) . . ?
C14 C13 C12 117.0(2) . . ?
C14 C13 C17 121.5(2) . . ?
C12 C13 C17 121.4(2) . . ?
C15 C14 C13 123.5(3) . . ?
C15 C14 H14 118.2 . . ?
C13 C14 H14 118.2 . . ?
C14 C15 C16 118.0(3) . . ?
C14 C15 C21 121.3(3) . . ?
C16 C15 C21 120.8(3) . . ?
C15 C16 C11 121.2(3) . . ?
C15 C16 H16 119.4 . . ?
C11 C16 H16 119.4 . . ?
C13 C17 C20 110.5(2) . . ?
C13 C17 C19 112.0(3) . . ?
C20 C17 C19 107.1(3) . . ?
C13 C17 C18 108.9(2) . . ?
C20 C17 C18 110.9(3) . . ?
C19 C17 C18 107.4(3) . . ?
C17 C18 H18A 109.5 . . ?
C17 C18 H18B 109.5 . . ?
H18A C18 H18B 109.5 . . ?
C17 C18 H18C 109.5 . . ?
H18A C18 H18C 109.5 . . ?
H18B C18 H18C 109.5 . . ?
C17 C19 H19A 109.5 . . ?
C17 C19 H19B 109.5 . . ?
H19A C19 H19B 109.5 . . ?
C17 C19 H19C 109.5 . . ?
H19A C19 H19C 109.5 . . ?
H19B C19 H19C 109.5 . . ?
C17 C20 H20A 109.5 . . ?
C17 C20 H20B 109.5 . . ?
H20A C20 H20B 109.5 . . ?
C17 C20 H20C 109.5 . . ?
H20A C20 H20C 109.5 . . ?
H20B C20 H20C 109.5 . . ?
C15 C21 H21A 109.5 . . ?
C15 C21 H21B 109.5 . . ?
H21A C21 H21B 109.5 . . ?
C15 C21 H21C 109.5 . . ?
H21A C21 H21C 109.5 . . ?
H21B C21 H21C 109.5 . . ?
N1 C22 C23 114.06(19) . . ?
N1 C22 H22A 108.7 . . ?
C23 C22 H22A 108.7 . . ?
N1 C22 H22B 108.7 . . ?
C23 C22 H22B 108.7 . . ?
H22A C22 H22B 107.6 . . ?
N1 C23 C22 113.58(19) 2_655 . ?
N1 C23 H23A 108.8 2_655 . ?
C22 C23 H23A 108.8 . . ?
N1 C23 H23B 108.8 2_655 . ?
C22 C23 H23B 108.8 . . ?
H23A C23 H23B 107.7 . . ?
C24 C24 C25 127.5(8) 2_656 . ?
C24 C24 H24A 105.4 2_656 . ?
C25 C24 H24A 105.4 . . ?
C24 C24 H24B 105.4 2_656 . ?
C25 C24 H24B 105.4 . . ?
H24A C24 H24B 106.0 . . ?
C24 C25 C26 124.9(6) . . ?
C24 C25 H25A 106.1 . . ?
C26 C25 H25A 106.1 . . ?
C24 C25 H25B 106.1 . . ?
C26 C25 H25B 106.1 . . ?
H25A C25 H25B 106.3 . . ?
C25 C26 H26A 109.5 . . ?
C25 C26 H26B 109.5 . . ?
H26A C26 H26B 109.5 . . ?
C25 C26 H26C 109.5 . . ?
H26A C26 H26C 109.5 . . ?
H26B C26 H26C 109.5 . . ?
O1 C1' C2' 110.5(8) . . ?
O1 C1' C3' 106.1(9) . . ?
C2' C1' C3' 91.9(10) . . ?
O1 C1' H1' 115.3 . . ?
C2' C1' H1' 115.3 . . ?
C3' C1' H1' 115.3 . . ?
C1' C2' H2'1 109.5 . . ?
C1' C2' H2'2 109.5 . . ?
H2'1 C2' H2'2 109.5 . . ?
C1' C2' H2'3 109.5 . . ?
H2'1 C2' H2'3 109.5 . . ?
H2'2 C2' H2'3 109.5 . . ?
C1' C3' H3'1 109.5 . . ?
C1' C3' H3'2 109.5 . . ?
H3'1 C3' H3'2 109.5 . . ?
C1' C3' H3'3 109.5 . . ?
H3'1 C3' H3'3 109.5 . . ?
H3'2 C3' H3'3 109.5 . . ?
C7 C8' H8'1 109.5 . . ?
C7 C8' H8'2 109.5 . . ?
H8'1 C8' H8'2 109.5 . . ?
C7 C8' H8'3 109.5 . . ?
H8'1 C8' H8'3 109.5 . . ?
H8'2 C8' H8'3 109.5 . . ?
C7 C9' H9'1 109.5 . . ?
C7 C9' H9'2 109.5 . . ?
H9'1 C9' H9'2 109.5 . . ?
C7 C9' H9'3 109.5 . . ?
H9'1 C9' H9'3 109.5 . . ?
H9'2 C9' H9'3 109.5 . . ?

loop_
_geom_bond_atom_site_label_1
_geom_bond_atom_site_label_2
_geom_bond_distance
_geom_bond_site_symmetry_2
_geom_bond_publ_flag
Ti1 O1 1.7835(19) . ?
Ti1 O2 1.8001(19) . ?
Ti1 O3 1.834(2) . ?
Ti1 O4 1.8809(18) . ?
Ti1 N1 2.351(2) . ?
O1 C1 1.419(6) . ?
O1 C1' 1.443(8) . ?
N1 C22 1.490(3) . ?
N1 C23 1.491(3) 2_655 ?
N1 C10 1.495(3) . ?
C1 C2 1.496(11) . ?
C1 C3 1.581(11) . ?
C1 H1 1.0000 . ?
O2 C4 1.422(3) . ?
C2 H2A 0.9800 . ?
C2 H2B 0.9800 . ?
C2 H2C 0.9800 . ?
O3 C7 1.430(3) . ?
C3 H3A 0.9800 . ?
C3 H3B 0.9800 . ?
C3 H3C 0.9800 . ?
O4 C12 1.351(3) . ?
C4 C6 1.488(5) . ?
C4 C5 1.497(5) . ?
C4 H4 1.0000 . ?
C5 H5A 0.9800 . ?
C5 H5B 0.9800 . ?
C5 H5C 0.9800 . ?
C6 H6A 0.9800 . ?
C6 H6B 0.9800 . ?
C6 H6C 0.9800 . ?
C7 C8' 1.446(4) . ?
C7 C9 1.463(5) . ?
C7 C9' 1.476(5) . ?
C7 C8 1.485(5) . ?
C7 H7 1.0000 . ?
C8 H8A 0.9800 . ?
C8 H8B 0.9800 . ?
C8 H8C 0.9800 . ?
C9 H9A 0.9800 . ?
C9 H9B 0.9800 . ?
C9 H9C 0.9800 . ?
C10 C11 1.507(3) . ?
C10 H10A 0.9900 . ?
C10 H10B 0.9900 . ?
C11 C16 1.393(4) . ?
C11 C12 1.402(3) . ?
C12 C13 1.417(3) . ?
C13 C14 1.394(4) . ?
C13 C17 1.534(4) . ?
C14 C15 1.388(4) . ?
C14 H14 0.9500 . ?
C15 C16 1.391(4) . ?
C15 C21 1.518(4) . ?
C16 H16 0.9500 . ?
C17 C20 1.536(5) . ?
C17 C19 1.537(4) . ?
C17 C18 1.538(4) . ?
C18 H18A 0.9800 . ?
C18 H18B 0.9800 . ?
C18 H18C 0.9800 . ?
C19 H19A 0.9800 . ?
C19 H19B 0.9800 . ?
C19 H19C 0.9800 . ?
C20 H20A 0.9800 . ?
C20 H20B 0.9800 . ?
C20 H20C 0.9800 . ?
C21 H21A 0.9800 . ?
C21 H21B 0.9800 . ?
C21 H21C 0.9800 . ?
C22 C23 1.527(3) . ?
C22 H22A 0.9900 . ?
C22 H22B 0.9900 . ?
C23 N1 1.491(3) 2_655 ?
C23 H23A 0.9900 . ?
C23 H23B 0.9900 . ?
C24 C24 1.363(11) 2_656 ?
C24 C25 1.4408(11) . ?
C24 H24A 0.9900 . ?
C24 H24B 0.9900 . ?
C25 C26 1.4415(11) . ?
C25 H25A 0.9900 . ?
C25 H25B 0.9900 . ?
C26 H26A 0.9800 . ?
C26 H26B 0.9800 . ?
C26 H26C 0.9800 . ?
C1' C2' 1.527(5) . ?
C1' C3' 1.531(5) . ?
C1' H1' 1.0000 . ?
C2' H2'1 0.9800 . ?
C2' H2'2 0.9800 . ?
C2' H2'3 0.9800 . ?
C3' H3'1 0.9800 . ?
C3' H3'2 0.9800 . ?
C3' H3'3 0.9800 . ?
C8' H8'1 0.9800 . ?
C8' H8'2 0.9800 . ?
C8' H8'3 0.9800 . ?
C9' H9'1 0.9800 . ?
C9' H9'2 0.9800 . ?
C9' H9'3 0.9800 . ?
